data_2022633
loop_
_publ_author_name
'Jones, Roderick C.'
'Twamley, Brendan'

_publ_section_title
;
 Structure of 2-chloro-N-(p-tolyl)propanamide
;
_journal_coden_ASTM ACSECI
_journal_coeditor_code DS2252
_journal_issue 11
_journal_name_full
;
 Acta Crystallographica, Section E: Crystallographic Communications
;
_journal_page_first 1584
_journal_page_last 1588
_journal_paper_doi 10.1107/s2056989018013889
_journal_volume 74
_journal_year 2018
_chemical_formula_moiety 'C10 H12 Cl N O'
_chemical_formula_sum 'C10 H12 Cl N O'
_chemical_formula_weight 197.66
_chemical_name_common
;
2-Chloro-<i>N</i>-(<i>p</i>-tolyl)propanamide
;
_chemical_name_systematic
;
2-Chloro-<i>N</i>-(4-methylphenyl)propanamide
;
_space_group_crystal_system orthorhombic
_space_group_IT_number 61
_space_group_name_Hall '-P 2ac 2ab'
_space_group_name_H-M_alt 'P b c a'
_atom_sites_solution_hydrogens mixed
_atom_sites_solution_primary dual
_cell_angle_alpha 90
_cell_angle_beta 90
_cell_angle_gamma 90
_cell_formula_units_Z 8
_cell_length_a 9.5119(3)
_cell_length_b 9.6885(4)
_cell_length_c 21.8439(8)
_cell_measurement_reflns_used 9895
_cell_measurement_temperature 100(2)
_cell_measurement_theta_max 69.57
_cell_measurement_theta_min 4.05
_cell_volume 2013.05(13)
_computing_cell_refinement
;
SAINT (Bruker, 2015)
;
_computing_data_collection
;
APEX3 (Bruker, 2016)
;
_computing_data_reduction
;
SAINT (Bruker, 2015)
;
_computing_molecular_graphics
;
<i>OLEX2</i> (Dolomanov <i>et al.</i>,  2009)
;
_computing_publication_material
;
<i>OLEX2</i> (Dolomanov <i>et al.</i>,  2009)
;
_computing_structure_refinement
;
SHELXL (Sheldrick, 2015b)
;
_computing_structure_solution
;
SHELXT (Sheldrick, 2015a)
;
_diffrn_ambient_temperature 100(2)
_diffrn_detector 'Bruker APEXII area detector'
_diffrn_detector_area_resol_mean 7.9
_diffrn_detector_type 'APEXII CCD area detector'
_diffrn_measured_fraction_theta_full 0.999
_diffrn_measured_fraction_theta_max 0.997
_diffrn_measurement_device 'Kappa diffractometer'
_diffrn_measurement_device_type 'Bruker APEXII Kappa Duo'
_diffrn_measurement_method '\w and \f scans'
_diffrn_radiation_monochromator 'mirror optics'
_diffrn_radiation_probe x-ray
_diffrn_radiation_type CuK\a
_diffrn_radiation_wavelength 1.54178
_diffrn_reflns_av_R_equivalents 0.0445
_diffrn_reflns_av_unetI/netI 0.0258
_diffrn_reflns_Laue_measured_fraction_full 0.999
_diffrn_reflns_Laue_measured_fraction_max 0.997
_diffrn_reflns_limit_h_max 11
_diffrn_reflns_limit_h_min -11
_diffrn_reflns_limit_k_max 11
_diffrn_reflns_limit_k_min -11
_diffrn_reflns_limit_l_max 26
_diffrn_reflns_limit_l_min -26
_diffrn_reflns_number 18191
_diffrn_reflns_point_group_measured_fraction_full 0.999
_diffrn_reflns_point_group_measured_fraction_max 0.997
_diffrn_reflns_theta_full 67.679
_diffrn_reflns_theta_max 69.671
_diffrn_reflns_theta_min 4.047
_diffrn_source 'microfocus sealed X-ray tube'
_diffrn_source_type 'Incoatec I\ms'
_diffrn_standards_number 0
_exptl_absorpt_coefficient_mu 3.030
_exptl_absorpt_correction_T_max 0.7533
_exptl_absorpt_correction_T_min 0.5646
_exptl_absorpt_correction_type multi-scan
_exptl_absorpt_process_details
;
(SADABS; Bruker, 2016)
;
_exptl_crystal_colour 'clear colourless'
_exptl_crystal_colour_lustre clear
_exptl_crystal_colour_primary colourless
_exptl_crystal_density_diffrn 1.304
_exptl_crystal_description irregular
_exptl_crystal_F_000 832
_exptl_crystal_size_max 0.27
_exptl_crystal_size_mid 0.14
_exptl_crystal_size_min 0.10
_refine_diff_density_max 0.287
_refine_diff_density_min -0.257
_refine_diff_density_rms 0.050
_refine_ls_extinction_coef .
_refine_ls_extinction_method none
_refine_ls_goodness_of_fit_ref 1.055
_refine_ls_hydrogen_treatment mixed
_refine_ls_matrix_type full
_refine_ls_number_parameters 138
_refine_ls_number_reflns 1892
_refine_ls_number_restraints 2
_refine_ls_restrained_S_all 1.055
_refine_ls_R_factor_all 0.0390
_refine_ls_R_factor_gt 0.0382
_refine_ls_shift/su_max 0.000
_refine_ls_shift/su_mean 0.000
_refine_ls_structure_factor_coef Fsqd
_refine_ls_weighting_details 'w=1/[\s^2^(Fo^2^)+(0.0541P)^2^+1.2115P] where P=(Fo^2^+2Fc^2^)/3'
_refine_ls_weighting_scheme calc
_refine_ls_wR_factor_gt 0.1026
_refine_ls_wR_factor_ref 0.1034
_reflns_Friedel_coverage 0.000
_reflns_Friedel_fraction_full .
_reflns_Friedel_fraction_max .
_reflns_number_gt 1819
_reflns_number_total 1892
_reflns_threshold_expression 'I > 2\s(I)'
_cod_data_source_file ds2252sup1_1a.cif
_cod_data_source_block 1a
_cod_database_code 2022633
_publcif_datablock.id {1fa5ca5e-c85e-4175-a36b-f68cb60bc8b4}

_shelx_space_group_comment
;
The symmetry employed for this shelxl refinement is uniquely defined
by the following loop, which should always be used as a source of
symmetry information in preference to the above space-group names.
They are only intended as comments.
;
_shelx_estimated_absorpt_t_max 0.752
_shelx_estimated_absorpt_t_min 0.495
_exptl_absorpt_special_details
;
SADABS (Bruker, 2016a) was used for absorption 
correction. wR2(int) was 0.1002 before and 
0.0601 after correction. The Ratio of minimum 
to maximum transmission is 0.7331. The \l/2 
correction factor is Not present.
;
_olex2_refinement_description
;
1. Fixed Uiso
 At 1.2 times of:
  All C(H) groups, All C(H,H) groups
 At 1.5 times of:
  All C(H,H,H) groups
2. Restrained distances
 C11-C12A = C12-C11
 1.53 with sigma of 0.01
3. Uiso/Uaniso restraints and constraints
Uanis(C12A) = Uanis(C12)
4. Others
 Sof(Cl1A)=Sof(H11A)=Sof(C12A)=Sof(H12A)=Sof(H12B)=Sof(H12C)=1-FVAR(1)
 Sof(Cl1)=Sof(H11)=Sof(C12)=Sof(H12D)=Sof(H12E)=Sof(H12F)=FVAR(1)
5.a Ternary CH refined with riding coordinates:
 C11(H11), C11(H11A)
5.b Aromatic/amide H refined with riding coordinates:
 C1(H1), C2(H2), C5(H5), C6(H6)
5.c Idealised Me refined as rotating group:
 C4(H4A,H4B,H4C), C12A(H12A,H12B,H12C), C12(H12D,H12E,H12F)
;
_iucr_geom_hbonds_special_details
;
Cg1 is the centroid of the C1--C6 ring.
;
_olex2_exptl_crystal_mounting_method 'mounted in oil on a Mitegen holder'
_olex2_submission_original_sample_id RCJ1-2
_olex2_submission_special_instructions 'No special instructions were received'
_publcif_info_exptl_table_max_cols 4
_publcif_info_exptl_table_use_headnotes n

loop_
_space_group_symop_operation_xyz
'x, y, z'
'-x+1/2, -y, z+1/2'
'-x, y+1/2, -z+1/2'
'x+1/2, -y+1/2, -z'
'-x, -y, -z'
'x-1/2, y, -z-1/2'
'x, -y-1/2, z-1/2'
'-x-1/2, y-1/2, z'

loop_
_atom_site_label
_atom_site_type_symbol
_atom_site_fract_x
_atom_site_fract_y
_atom_site_fract_z
_atom_site_U_iso_or_equiv
_atom_site_adp_type
_atom_site_occupancy
_atom_site_site_symmetry_order
_atom_site_calc_flag
_atom_site_refinement_flags_posn
_atom_site_refinement_flags_adp
_atom_site_refinement_flags_occupancy
_atom_site_disorder_assembly
_atom_site_disorder_group
Cl1 Cl 0.60104(11) 0.01803(8) 0.42660(5) 0.0298(2) Uani 0.783(2) 1 d . . P A 1
Cl1A Cl 0.6006(11) 0.2847(11) 0.3649(4) 0.0328(12) Uani 0.217(2) 1 d . . P A 2
O10 O 0.74965(11) 0.26055(12) 0.48882(5) 0.0281(3) Uani 1 1 d . . . . .
N8 N 0.53542(13) 0.31060(13) 0.52846(6) 0.0208(3) Uani 1 1 d . . . . .
H8 H 0.453(2) 0.2949(17) 0.5247(7) 0.016(4) Uiso 1 1 d . . . . .
C1 C 0.69159(16) 0.46725(17) 0.58476(7) 0.0257(4) Uani 1 1 d . . . . .
H1 H 0.7392 0.4906 0.5480 0.031 Uiso 1 1 calc R . . . .
C2 C 0.73137(17) 0.52711(18) 0.63985(8) 0.0303(4) Uani 1 1 d . . . . .
H2 H 0.8067 0.5915 0.6402 0.036 Uiso 1 1 calc R . . . .
C3 C 0.66349(18) 0.49513(17) 0.69457(8) 0.0286(4) Uani 1 1 d . . . . .
C4 C 0.7043(2) 0.5651(2) 0.75375(9) 0.0408(5) Uani 1 1 d . . . . .
H4A H 0.7236 0.4951 0.7850 0.061 Uiso 1 1 calc GR . . . .
H4B H 0.6272 0.6246 0.7675 0.061 Uiso 1 1 calc GR . . . .
H4C H 0.7888 0.6212 0.7471 0.061 Uiso 1 1 calc GR . . . .
C5 C 0.55361(18) 0.40046(17) 0.69264(7) 0.0286(4) Uani 1 1 d . . . . .
H5 H 0.5058 0.3771 0.7294 0.034 Uiso 1 1 calc R . . . .
C6 C 0.51263(16) 0.33958(16) 0.63802(7) 0.0253(3) Uani 1 1 d . . . . .
H6 H 0.4374 0.2751 0.6376 0.030 Uiso 1 1 calc R . . . .
C7 C 0.58167(15) 0.37290(16) 0.58389(7) 0.0208(3) Uani 1 1 d . . . . .
C9 C 0.62129(15) 0.25772(15) 0.48554(7) 0.0204(3) Uani 1 1 d . . . . .
C11 C 0.54665(16) 0.19425(16) 0.43058(7) 0.0223(3) Uani 1 1 d D . . . .
H11 H 0.4426 0.1988 0.4369 0.027 Uiso 0.783(2) 1 calc R . P A 1
H11A H 0.4428 0.2050 0.4358 0.027 Uiso 0.217(2) 1 calc R . P A 2
C12A C 0.582(2) 0.0409(11) 0.4215(10) 0.035(2) Uani 0.217(2) 1 d D . P A 2
H12A H 0.5437 -0.0127 0.4558 0.053 Uiso 0.217(2) 1 calc GR . P A 2
H12B H 0.6838 0.0290 0.4197 0.053 Uiso 0.217(2) 1 calc GR . P A 2
H12C H 0.5395 0.0084 0.3831 0.053 Uiso 0.217(2) 1 calc GR . P A 2
C12 C 0.5856(12) 0.2688(11) 0.3711(4) 0.035(2) Uani 0.783(2) 1 d D . P A 1
H12D H 0.6871 0.2610 0.3641 0.053 Uiso 0.783(2) 1 calc GR . P A 1
H12E H 0.5597 0.3664 0.3743 0.053 Uiso 0.783(2) 1 calc GR . P A 1
H12F H 0.5350 0.2266 0.3368 0.053 Uiso 0.783(2) 1 calc GR . P A 1

loop_
_atom_site_aniso_label
_atom_site_aniso_U_11
_atom_site_aniso_U_22
_atom_site_aniso_U_33
_atom_site_aniso_U_23
_atom_site_aniso_U_13
_atom_site_aniso_U_12
Cl1 0.0401(5) 0.0204(4) 0.0290(4) -0.0030(3) -0.0030(3) 0.0037(2)
Cl1A 0.034(2) 0.036(2) 0.0278(15) 0.0100(13) -0.0033(13) -0.0036(14)
O10 0.0158(6) 0.0365(7) 0.0320(6) -0.0073(5) 0.0005(4) 0.0011(5)
N8 0.0125(6) 0.0255(7) 0.0244(6) -0.0020(5) 0.0002(5) -0.0016(5)
C1 0.0207(7) 0.0299(8) 0.0266(8) -0.0026(6) 0.0027(6) -0.0025(6)
C2 0.0215(8) 0.0348(9) 0.0347(9) -0.0071(7) -0.0014(7) -0.0034(7)
C3 0.0281(8) 0.0310(8) 0.0266(8) -0.0037(6) -0.0060(7) 0.0070(7)
C4 0.0409(10) 0.0500(11) 0.0315(9) -0.0112(9) -0.0089(8) 0.0061(9)
C5 0.0332(8) 0.0295(8) 0.0233(7) 0.0033(6) 0.0034(6) 0.0048(7)
C6 0.0242(7) 0.0230(7) 0.0286(8) 0.0016(6) 0.0032(6) -0.0005(6)
C7 0.0181(7) 0.0215(7) 0.0229(7) -0.0003(6) -0.0005(5) 0.0032(6)
C9 0.0182(7) 0.0195(7) 0.0235(7) 0.0024(6) 0.0010(5) 0.0001(5)
C11 0.0175(7) 0.0244(8) 0.0250(7) -0.0016(6) 0.0010(5) 0.0020(6)
C12A 0.034(3) 0.030(3) 0.042(4) -0.005(2) -0.007(2) 0.006(2)
C12 0.034(3) 0.030(3) 0.042(4) -0.005(2) -0.007(2) 0.006(2)

loop_
_atom_type_symbol
_atom_type_description
_atom_type_scat_dispersion_real
_atom_type_scat_dispersion_imag
_atom_type_scat_source
C C 0.0181 0.0091 'International Tables Vol C Tables 4.2.6.8 and 6.1.1.4'
H H 0.0000 0.0000 'International Tables Vol C Tables 4.2.6.8 and 6.1.1.4'
Cl Cl 0.3639 0.7018 'International Tables Vol C Tables 4.2.6.8 and 6.1.1.4'
N N 0.0311 0.0180 'International Tables Vol C Tables 4.2.6.8 and 6.1.1.4'
O O 0.0492 0.0322 'International Tables Vol C Tables 4.2.6.8 and 6.1.1.4'

loop_
_geom_angle_atom_site_label_1
_geom_angle_atom_site_label_2
_geom_angle_atom_site_label_3
_geom_angle
_geom_angle_site_symmetry_1
_geom_angle_site_symmetry_3
C7 N8 H8 118.0(12) . .
C9 N8 H8 116.7(12) . .
C9 N8 C7 124.55(13) . .
C2 C1 H1 120.3 . .
C2 C1 C7 119.47(15) . .
C7 C1 H1 120.3 . .
C1 C2 H2 119.2 . .
C1 C2 C3 121.63(16) . .
C3 C2 H2 119.2 . .
C2 C3 C4 121.00(16) . .
C5 C3 C2 117.95(15) . .
C5 C3 C4 121.02(16) . .
C3 C4 H4A 109.5 . .
C3 C4 H4B 109.5 . .
C3 C4 H4C 109.5 . .
H4A C4 H4B 109.5 . .
H4A C4 H4C 109.5 . .
H4B C4 H4C 109.5 . .
C3 C5 H5 119.4 . .
C6 C5 C3 121.17(15) . .
C6 C5 H5 119.4 . .
C5 C6 H6 120.0 . .
C5 C6 C7 120.01(15) . .
C7 C6 H6 120.0 . .
C1 C7 N8 121.58(14) . .
C1 C7 C6 119.77(14) . .
C6 C7 N8 118.63(14) . .
O10 C9 N8 123.83(14) . .
O10 C9 C11 121.34(13) . .
N8 C9 C11 114.82(13) . .
Cl1 C11 H11 109.6 . .
Cl1A C11 H11A 109.2 . .
C9 C11 Cl1 106.80(10) . .
C9 C11 Cl1A 107.8(4) . .
C9 C11 H11 109.6 . .
C9 C11 H11A 109.2 . .
C9 C11 C12A 113.1(8) . .
C9 C11 C12 111.4(5) . .
C12A C11 Cl1A 108.3(9) . .
C12A C11 H11A 109.2 . .
C12 C11 Cl1 109.8(4) . .
C12 C11 H11 109.6 . .
C11 C12A H12A 109.5 . .
C11 C12A H12B 109.5 . .
C11 C12A H12C 109.5 . .
H12A C12A H12B 109.5 . .
H12A C12A H12C 109.5 . .
H12B C12A H12C 109.5 . .
C11 C12 H12D 109.5 . .
C11 C12 H12E 109.5 . .
C11 C12 H12F 109.5 . .
H12D C12 H12E 109.5 . .
H12D C12 H12F 109.5 . .
H12E C12 H12F 109.5 . .

loop_
_geom_bond_atom_site_label_1
_geom_bond_atom_site_label_2
_geom_bond_distance
_geom_bond_site_symmetry_2
Cl1 C11 1.7861(17) .
Cl1A C11 1.758(8) .
O10 C9 1.2233(18) .
N8 H8 0.80(2) .
N8 C7 1.4226(19) .
N8 C9 1.3448(19) .
C1 H1 0.9500 .
C1 C2 1.388(2) .
C1 C7 1.389(2) .
C2 H2 0.9500 .
C2 C3 1.394(2) .
C3 C4 1.511(2) .
C3 C5 1.391(2) .
C4 H4A 0.9800 .
C4 H4B 0.9800 .
C4 H4C 0.9800 .
C5 H5 0.9500 .
C5 C6 1.387(2) .
C6 H6 0.9500 .
C6 C7 1.391(2) .
C9 C11 1.524(2) .
C11 H11 1.0000 .
C11 H11A 1.0000 .
C11 C12A 1.536(9) .
C11 C12 1.532(7) .
C12A H12A 0.9800 .
C12A H12B 0.9800 .
C12A H12C 0.9800 .
C12 H12D 0.9800 .
C12 H12E 0.9800 .
C12 H12F 0.9800 .

loop_
_geom_hbond_atom_site_label_D
_geom_hbond_atom_site_label_H
_geom_hbond_atom_site_label_A
_geom_hbond_distance_DH
_geom_hbond_distance_HA
_geom_hbond_distance_DA
_geom_hbond_angle_DHA
_geom_hbond_site_symmetry_A
N8 H8 O10 0.80(2) 2.03(2) 2.8295(16) 174.8(17) 4_456
C11 H11 O10 1.00 2.48 3.3574(18) 146 4_456
C12 H12E Cg1 0.98 2.61 3.503(11) 151 5_666

loop_
_geom_torsion_atom_site_label_1
_geom_torsion_atom_site_label_2
_geom_torsion_atom_site_label_3
_geom_torsion_atom_site_label_4
_geom_torsion
_geom_torsion_site_symmetry_1
_geom_torsion_site_symmetry_2
_geom_torsion_site_symmetry_3
_geom_torsion_site_symmetry_4
O10 C9 C11 Cl1 59.49(17) . . . .
O10 C9 C11 Cl1A -59.4(4) . . . .
O10 C9 C11 C12A 60.2(10) . . . .
O10 C9 C11 C12 -60.4(5) . . . .
N8 C9 C11 Cl1 -121.40(12) . . . .
N8 C9 C11 Cl1A 119.7(4) . . . .
N8 C9 C11 C12A -120.7(10) . . . .
N8 C9 C11 C12 118.7(5) . . . .
C1 C2 C3 C4 -177.66(16) . . . .
C1 C2 C3 C5 0.1(3) . . . .
C2 C1 C7 N8 178.89(14) . . . .
C2 C1 C7 C6 0.1(2) . . . .
C2 C3 C5 C6 0.0(2) . . . .
C3 C5 C6 C7 0.0(2) . . . .
C4 C3 C5 C6 177.74(16) . . . .
C5 C6 C7 N8 -178.85(14) . . . .
C5 C6 C7 C1 0.0(2) . . . .
C7 N8 C9 O10 -1.9(2) . . . .
C7 N8 C9 C11 179.00(13) . . . .
C7 C1 C2 C3 -0.1(3) . . . .
C9 N8 C7 C1 45.3(2) . . . .
C9 N8 C7 C6 -135.93(15) . . . .

_cod_database_fobs_code 2022633
